data_4350250
loop_
_publ_author_name
'Tao, Jun'
'Zhang, Yuan-Zhu'
'Bai, Yue-Lin'
'Sato, Osamu'

_publ_section_title
;
 One-dimensional ferromagnetic complexes built with Mn(III)3O units.
;
_journal_issue 13
_journal_name_full 'Inorganic chemistry'
_journal_page_first 4877
_journal_page_last 4879
_journal_paper_doi 10.1021/ic060159y
_journal_volume 45
_journal_year 2006
_chemical_formula_sum 'C32 H33 Mn3 N6 O9'
_chemical_formula_weight 810.46
_space_group_IT_number 14
_space_group_name_Hall '-P 2yn'
_space_group_name_H-M_alt 'P 1 21/n 1'
_symmetry_cell_setting monoclinic
_symmetry_space_group_name_H-M 'P 1 21/n 1'
_atom_sites_solution_hydrogens geom
_atom_sites_solution_primary direct
_atom_sites_solution_secondary difmap
_audit_creation_method SHELXL-97
_cell_angle_alpha 90.00
_cell_angle_beta 91.78(3)
_cell_angle_gamma 90.00
_cell_formula_units_Z 4
_cell_length_a 20.309(4)
_cell_length_b 7.6251(15)
_cell_length_c 21.554(4)
_cell_measurement_temperature 173(2)
_cell_volume 3336.2(11)
_computing_structure_refinement 'SHELXL-97 (Sheldrick, 1997)'
_computing_structure_solution 'SHELXS-97 (Sheldrick, 1990)'
_diffrn_ambient_temperature 173(2)
_diffrn_measured_fraction_theta_full 0.998
_diffrn_measured_fraction_theta_max 0.998
_diffrn_radiation_monochromator graphite
_diffrn_radiation_source 'fine-focus sealed tube'
_diffrn_radiation_type MoK\a
_diffrn_radiation_wavelength 0.71073
_diffrn_reflns_av_R_equivalents 0.0000
_diffrn_reflns_av_sigmaI/netI 0.0380
_diffrn_reflns_limit_h_max 25
_diffrn_reflns_limit_h_min 0
_diffrn_reflns_limit_k_max 9
_diffrn_reflns_limit_k_min 0
_diffrn_reflns_limit_l_max 26
_diffrn_reflns_limit_l_min -26
_diffrn_reflns_number 6555
_diffrn_reflns_theta_full 26.00
_diffrn_reflns_theta_max 26.00
_diffrn_reflns_theta_min 2.98
_exptl_absorpt_coefficient_mu 1.182
_exptl_crystal_density_diffrn 1.614
_exptl_crystal_density_method 'not measured'
_exptl_crystal_F_000 1656
_refine_diff_density_max 0.600
_refine_diff_density_min -0.638
_refine_diff_density_rms 0.101
_refine_ls_extinction_coef 0.0028(6)
_refine_ls_extinction_expression Fc^*^=kFc[1+0.001xFc^2^\l^3^/sin(2\q)]^-1/4^
_refine_ls_extinction_method SHELXL
_refine_ls_goodness_of_fit_ref 1.119
_refine_ls_hydrogen_treatment mixed
_refine_ls_matrix_type full
_refine_ls_number_parameters 452
_refine_ls_number_reflns 6555
_refine_ls_number_restraints 0
_refine_ls_restrained_S_all 1.119
_refine_ls_R_factor_all 0.0529
_refine_ls_R_factor_gt 0.0502
_refine_ls_shift/su_max 0.001
_refine_ls_shift/su_mean 0.000
_refine_ls_structure_factor_coef Fsqd
_refine_ls_weighting_details 'calc w=1/[\s^2^(Fo^2^)+(0.1124P)^2^+0.3040P] where P=(Fo^2^+2Fc^2^)/3'
_refine_ls_weighting_scheme calc
_refine_ls_wR_factor_gt 0.1526
_refine_ls_wR_factor_ref 0.1559
_reflns_number_gt 5911
_reflns_number_total 6555
_reflns_threshold_expression >2sigma(I)
_cod_data_source_file ic060159ysi20060127_093058.cif
_cod_data_source_block complex_1
_cod_original_cell_volume 3336.2(12)
_cod_original_sg_symbol_H-M P21/n
_cod_database_code 4350250

loop_
_symmetry_equiv_pos_as_xyz
'x, y, z'
'-x+1/2, y+1/2, -z+1/2'
'-x, -y, -z'
'x-1/2, -y-1/2, z-1/2'

loop_
_atom_site_label
_atom_site_type_symbol
_atom_site_fract_x
_atom_site_fract_y
_atom_site_fract_z
_atom_site_U_iso_or_equiv
_atom_site_adp_type
_atom_site_occupancy
_atom_site_symmetry_multiplicity
_atom_site_calc_flag
_atom_site_refinement_flags
Mn1 Mn 0.181719(18) 0.05752(5) 0.108078(17) 0.02550(15) Uani 1 1 d .
Mn2 Mn 0.223720(18) 0.30009(5) -0.010999(17) 0.02618(15) Uani 1 1 d .
Mn3 Mn 0.338222(18) 0.14451(5) 0.085411(17) 0.02743(15) Uani 1 1 d .
O4 O 0.24729(8) 0.1787(2) 0.06390(8) 0.0257(4) Uani 1 1 d .
O1 O 0.11863(9) -0.0077(3) 0.16329(8) 0.0334(4) Uani 1 1 d .
N1 N 0.11295(10) 0.1729(3) 0.05811(10) 0.0277(4) Uani 1 1 d .
N2 N 0.12882(11) 0.2768(3) 0.00900(10) 0.0288(5) Uani 1 1 d .
C1 C 0.05246(13) -0.0284(3) 0.15526(12) 0.0298(5) Uani 1 1 d .
C2 C 0.02119(14) -0.1403(4) 0.19679(13) 0.0374(6) Uani 1 1 d .
H2A H 0.0460 -0.1996 0.2271 0.045 Uiso 1 1 calc R
C3 C -0.04620(16) -0.1628(4) 0.19295(15) 0.0435(7) Uani 1 1 d .
H3A H -0.0665 -0.2373 0.2207 0.052 Uiso 1 1 calc R
C4 C -0.08411(15) -0.0747(5) 0.14789(15) 0.0462(7) Uani 1 1 d .
H4A H -0.1296 -0.0885 0.1459 0.055 Uiso 1 1 calc R
C5 C -0.05349(14) 0.0331(4) 0.10629(14) 0.0396(7) Uani 1 1 d .
H5A H -0.0789 0.0910 0.0760 0.048 Uiso 1 1 calc R
C6 C 0.01493(13) 0.0576(3) 0.10851(12) 0.0309(6) Uani 1 1 d .
C7 C 0.04653(13) 0.1654(3) 0.06173(12) 0.0302(5) Uani 1 1 d .
C8 C 0.01940(13) 0.2676(4) 0.01396(14) 0.0363(6) Uani 1 1 d .
H8A H -0.0251 0.2877 0.0050 0.044 Uiso 1 1 calc R
C9 C 0.07237(14) 0.3331(4) -0.01736(14) 0.0357(6) Uani 1 1 d .
H9A H 0.0692 0.4061 -0.0519 0.043 Uiso 1 1 calc R
O2 O 0.19947(9) 0.4157(3) -0.08307(9) 0.0351(4) Uani 1 1 d .
N3 N 0.31610(10) 0.3292(3) -0.03113(10) 0.0269(4) Uani 1 1 d .
N4 N 0.36444(11) 0.2591(3) 0.00632(10) 0.0305(5) Uani 1 1 d .
C10 C 0.23407(13) 0.4930(3) -0.12755(12) 0.0294(5) Uani 1 1 d .
C11 C 0.19764(14) 0.5816(4) -0.17405(13) 0.0346(6) Uani 1 1 d .
H11A H 0.1519 0.5827 -0.1731 0.041 Uiso 1 1 calc R
C12 C 0.22886(15) 0.6674(4) -0.22139(12) 0.0366(6) Uani 1 1 d .
H12A H 0.2040 0.7273 -0.2515 0.044 Uiso 1 1 calc R
C13 C 0.29675(15) 0.6648(4) -0.22421(13) 0.0365(6) Uani 1 1 d .
H13A H 0.3176 0.7217 -0.2563 0.044 Uiso 1 1 calc R
C14 C 0.33351(14) 0.5766(4) -0.17872(12) 0.0341(6) Uani 1 1 d .
H14A H 0.3792 0.5748 -0.1808 0.041 Uiso 1 1 calc R
C15 C 0.30334(13) 0.4901(3) -0.12968(11) 0.0288(5) Uani 1 1 d .
C16 C 0.34408(13) 0.4020(3) -0.08161(11) 0.0286(5) Uani 1 1 d .
C17 C 0.41215(14) 0.3782(4) -0.07571(13) 0.0366(6) Uani 1 1 d .
H17A H 0.4439 0.4144 -0.1031 0.044 Uiso 1 1 calc R
C18 C 0.42203(14) 0.2892(4) -0.02035(14) 0.0385(7) Uani 1 1 d .
H18A H 0.4629 0.2550 -0.0039 0.046 Uiso 1 1 calc R
O3 O 0.42647(9) 0.1217(3) 0.10846(9) 0.0368(5) Uani 1 1 d .
N5 N 0.31414(11) 0.0197(3) 0.16026(10) 0.0305(5) Uani 1 1 d .
N6 N 0.24955(11) -0.0103(3) 0.17230(10) 0.0323(5) Uani 1 1 d .
C19 C 0.45752(14) 0.0335(4) 0.15468(12) 0.0321(6) Uani 1 1 d .
C20 C 0.52645(15) 0.0313(4) 0.15500(14) 0.0406(7) Uani 1 1 d .
H20A H 0.5484 0.0931 0.1247 0.049 Uiso 1 1 calc R
C21 C 0.56250(15) -0.0613(5) 0.19960(16) 0.0460(8) Uani 1 1 d .
H21A H 0.6083 -0.0629 0.1988 0.055 Uiso 1 1 calc R
C22 C 0.53019(17) -0.1521(4) 0.24572(17) 0.0502(8) Uani 1 1 d .
H22A H 0.5541 -0.2167 0.2753 0.060 Uiso 1 1 calc R
C23 C 0.46217(15) -0.1454(4) 0.24721(14) 0.0410(7) Uani 1 1 d .
H23A H 0.4408 -0.2028 0.2789 0.049 Uiso 1 1 calc R
C24 C 0.42480(14) -0.0540(3) 0.20200(12) 0.0329(6) Uani 1 1 d .
C25 C 0.35267(14) -0.0571(3) 0.20428(13) 0.0327(6) Uani 1 1 d .
C26 C 0.31124(15) -0.1405(4) 0.24596(14) 0.0407(7) Uani 1 1 d .
H26A H 0.3239 -0.2050 0.2810 0.049 Uiso 1 1 calc R
C27 C 0.24781(15) -0.1071(4) 0.22429(13) 0.0395(7) Uani 1 1 d .
H27A H 0.2097 -0.1457 0.2428 0.047 Uiso 1 1 calc R
O5 O 0.19059(11) -0.1681(2) 0.05113(9) 0.0380(5) Uani 1 1 d .
O6 O 0.24073(11) -0.4230(3) 0.04608(11) 0.0433(5) Uani 1 1 d .
C28 C 0.14727(19) -0.4013(4) 0.11031(17) 0.0521(8) Uani 1 1 d .
H28A H 0.1568 -0.5230 0.1176 0.078 Uiso 1 1 calc R
H28B H 0.1035 -0.3897 0.0927 0.078 Uiso 1 1 calc R
H28C H 0.1505 -0.3384 0.1489 0.078 Uiso 1 1 calc R
C29 C 0.19586(14) -0.3273(3) 0.06603(13) 0.0323(6) Uani 1 1 d .
O7 O 0.22029(10) 0.0316(2) -0.05630(8) 0.0337(4) Uani 1 1 d .
H7 H 0.2194 -0.0471 -0.0284 0.040 Uiso 1 1 d R
C30 C 0.26645(17) -0.0177(4) -0.10246(14) 0.0448(7) Uani 1 1 d .
H30A H 0.2575 -0.1355 -0.1160 0.067 Uiso 1 1 calc R
H30B H 0.3104 -0.0113 -0.0850 0.067 Uiso 1 1 calc R
H30C H 0.2623 0.0606 -0.1372 0.067 Uiso 1 1 calc R
O8 O 0.33765(10) -0.1290(3) 0.03508(10) 0.0412(5) Uani 1 1 d .
H8 H 0.3131 -0.2039 0.0522 0.049 Uiso 1 1 d R
C31 C 0.39413(17) -0.2054(5) 0.00905(18) 0.0540(9) Uani 1 1 d .
H31A H 0.3826 -0.3167 -0.0091 0.081 Uiso 1 1 calc R
H31B H 0.4276 -0.2220 0.0410 0.081 Uiso 1 1 calc R
H31C H 0.4105 -0.1292 -0.0224 0.081 Uiso 1 1 calc R
O9 O 0.32981(10) 0.4087(3) 0.13098(9) 0.0374(4) Uani 1 1 d .
H9 H 0.3061 0.4720 0.1067 0.045 Uiso 1 1 d R
C32 C 0.38420(19) 0.5141(5) 0.15173(19) 0.0562(9) Uani 1 1 d .
H32A H 0.3682 0.6208 0.1695 0.084 Uiso 1 1 calc R
H32B H 0.4111 0.5416 0.1172 0.084 Uiso 1 1 calc R
H32C H 0.4099 0.4510 0.1824 0.084 Uiso 1 1 calc R

loop_
_atom_site_aniso_label
_atom_site_aniso_U_11
_atom_site_aniso_U_22
_atom_site_aniso_U_33
_atom_site_aniso_U_23
_atom_site_aniso_U_13
_atom_site_aniso_U_12
Mn1 0.0270(2) 0.0226(2) 0.0271(2) 0.00105(14) 0.00332(16) 0.00234(14)
Mn2 0.0247(2) 0.0255(2) 0.0284(2) 0.00447(14) 0.00196(16) 0.00229(14)
Mn3 0.0258(2) 0.0293(2) 0.0272(2) 0.00414(15) 0.00184(16) 0.00475(15)
O4 0.0259(9) 0.0235(8) 0.0276(8) 0.0027(7) 0.0011(7) 0.0020(7)
O1 0.0297(10) 0.0388(10) 0.0318(9) 0.0032(8) 0.0028(7) -0.0023(8)
N1 0.0304(11) 0.0239(10) 0.0290(11) 0.0012(8) 0.0042(8) 0.0004(9)
N2 0.0298(11) 0.0251(10) 0.0315(11) 0.0034(8) 0.0008(8) 0.0002(9)
C1 0.0301(13) 0.0290(12) 0.0305(12) -0.0047(10) 0.0062(10) -0.0024(10)
C2 0.0368(15) 0.0405(15) 0.0354(14) 0.0036(12) 0.0069(11) -0.0029(12)
C3 0.0418(16) 0.0483(17) 0.0410(16) 0.0013(13) 0.0103(13) -0.0107(14)
C4 0.0314(14) 0.062(2) 0.0454(17) 0.0014(15) 0.0055(12) -0.0085(14)
C5 0.0324(14) 0.0487(17) 0.0379(15) 0.0003(13) 0.0024(11) -0.0026(13)
C6 0.0311(13) 0.0295(13) 0.0324(13) -0.0035(10) 0.0057(10) -0.0004(11)
C7 0.0292(13) 0.0285(12) 0.0331(13) -0.0045(10) 0.0043(10) -0.0002(11)
C8 0.0267(13) 0.0410(15) 0.0411(14) 0.0066(12) 0.0018(11) 0.0059(12)
C9 0.0332(14) 0.0351(14) 0.0388(14) 0.0087(12) 0.0008(11) 0.0067(12)
O2 0.0278(9) 0.0393(10) 0.0381(10) 0.0160(9) 0.0006(8) -0.0004(8)
N3 0.0274(11) 0.0256(10) 0.0276(10) 0.0030(8) -0.0004(8) 0.0028(9)
N4 0.0254(11) 0.0356(12) 0.0304(11) 0.0031(9) 0.0008(8) 0.0058(9)
C10 0.0349(14) 0.0244(12) 0.0290(12) 0.0012(10) 0.0012(10) -0.0022(10)
C11 0.0335(14) 0.0352(14) 0.0348(14) 0.0022(11) -0.0034(11) -0.0019(12)
C12 0.0476(17) 0.0339(14) 0.0281(13) 0.0043(11) -0.0040(11) -0.0012(13)
C13 0.0446(16) 0.0352(14) 0.0301(13) 0.0074(11) 0.0070(11) 0.0004(12)
C14 0.0354(14) 0.0358(14) 0.0312(13) 0.0019(11) 0.0036(11) 0.0014(12)
C15 0.0353(14) 0.0247(12) 0.0265(12) 0.0006(10) 0.0034(10) 0.0021(11)
C16 0.0328(13) 0.0269(11) 0.0263(12) -0.0020(10) 0.0058(10) 0.0005(11)
C17 0.0305(14) 0.0433(16) 0.0365(14) 0.0068(12) 0.0090(11) 0.0063(12)
C18 0.0301(14) 0.0465(17) 0.0393(15) 0.0086(12) 0.0080(11) 0.0078(12)
O3 0.0304(10) 0.0465(12) 0.0336(10) 0.0101(8) -0.0003(8) 0.0060(9)
N5 0.0277(11) 0.0326(11) 0.0315(11) 0.0016(9) 0.0028(9) 0.0036(9)
N6 0.0332(12) 0.0329(11) 0.0311(11) 0.0038(9) 0.0055(9) 0.0012(10)
C19 0.0343(14) 0.0297(12) 0.0320(13) -0.0031(10) -0.0050(10) 0.0054(11)
C20 0.0354(15) 0.0483(17) 0.0379(15) 0.0041(13) -0.0009(12) 0.0066(13)
C21 0.0305(15) 0.056(2) 0.0507(18) 0.0030(15) -0.0110(13) 0.0065(13)
C22 0.0473(18) 0.0450(18) 0.0570(19) 0.0163(15) -0.0208(15) 0.0003(15)
C23 0.0423(16) 0.0374(15) 0.0426(16) 0.0106(12) -0.0114(12) -0.0059(13)
C24 0.0380(15) 0.0270(13) 0.0331(13) 0.0027(10) -0.0069(11) 0.0011(11)
C25 0.0389(15) 0.0273(13) 0.0317(13) 0.0002(10) -0.0045(11) 0.0007(11)
C26 0.0407(15) 0.0457(17) 0.0354(14) 0.0125(13) -0.0027(12) -0.0021(13)
C27 0.0412(16) 0.0438(16) 0.0336(14) 0.0107(12) 0.0042(12) -0.0050(13)
O5 0.0558(13) 0.0230(9) 0.0358(10) 0.0005(8) 0.0082(9) 0.0038(9)
O6 0.0435(12) 0.0343(11) 0.0526(13) 0.0001(9) 0.0089(10) 0.0115(9)
C28 0.067(2) 0.0340(14) 0.056(2) -0.0070(14) 0.0220(17) -0.0093(16)
C29 0.0403(15) 0.0222(12) 0.0343(13) -0.0030(10) -0.0015(11) 0.0024(11)
O7 0.0432(11) 0.0288(9) 0.0291(9) -0.0021(7) 0.0013(8) 0.0021(8)
C30 0.0550(19) 0.0412(16) 0.0388(15) -0.0103(13) 0.0109(13) 0.0049(15)
O8 0.0359(11) 0.0382(11) 0.0502(12) -0.0054(9) 0.0100(9) 0.0048(9)
C31 0.050(2) 0.0492(19) 0.063(2) -0.0047(16) 0.0157(16) 0.0161(16)
O9 0.0413(11) 0.0313(10) 0.0391(11) -0.0043(8) -0.0045(8) 0.0012(9)
C32 0.056(2) 0.0415(17) 0.071(2) -0.0029(17) -0.0081(17) -0.0120(16)

loop_
_atom_type_symbol
_atom_type_description
_atom_type_scat_dispersion_real
_atom_type_scat_dispersion_imag
_atom_type_scat_source
C C 0.0033 0.0016 'International Tables Vol C Tables 4.2.6.8 and 6.1.1.4'
H H 0.0000 0.0000 'International Tables Vol C Tables 4.2.6.8 and 6.1.1.4'
N N 0.0061 0.0033 'International Tables Vol C Tables 4.2.6.8 and 6.1.1.4'
O O 0.0106 0.0060 'International Tables Vol C Tables 4.2.6.8 and 6.1.1.4'
Mn Mn 0.3368 0.7283 'International Tables Vol C Tables 4.2.6.8 and 6.1.1.4'

loop_
_geom_angle_atom_site_label_1
_geom_angle_atom_site_label_2
_geom_angle_atom_site_label_3
_geom_angle
_geom_angle_site_symmetry_3
O1 Mn1 O4 165.04(8) .
O1 Mn1 N1 88.74(9) .
O4 Mn1 N1 90.28(8) .
O1 Mn1 N6 87.76(9) .
O4 Mn1 N6 89.67(8) .
N1 Mn1 N6 166.18(9) .
O1 Mn1 O5 103.15(8) .
O4 Mn1 O5 91.78(8) .
N1 Mn1 O5 96.80(9) .
N6 Mn1 O5 97.02(9) .
O2 Mn2 O4 178.97(8) .
O2 Mn2 N3 89.53(9) .
O4 Mn2 N3 91.46(8) .
O2 Mn2 N2 89.43(9) .
O4 Mn2 N2 89.58(8) .
N3 Mn2 N2 178.53(9) .
O2 Mn2 O7 93.73(9) .
O4 Mn2 O7 86.00(7) .
N3 Mn2 O7 91.36(8) .
N2 Mn2 O7 89.74(8) .
O2 Mn2 O6 92.34(9) 1_565
O4 Mn2 O6 88.02(8) 1_565
N3 Mn2 O6 83.84(8) 1_565
N2 Mn2 O6 95.16(8) 1_565
O7 Mn2 O6 172.23(7) 1_565
O3 Mn3 O4 177.15(9) .
O3 Mn3 N5 89.87(9) .
O4 Mn3 N5 90.12(9) .
O3 Mn3 N4 89.35(9) .
O4 Mn3 N4 90.83(8) .
N5 Mn3 N4 176.61(10) .
O3 Mn3 O9 93.04(9) .
O4 Mn3 O9 84.12(7) .
N5 Mn3 O9 92.95(9) .
N4 Mn3 O9 90.39(8) .
O3 Mn3 O8 91.79(9) .
O4 Mn3 O8 91.05(7) .
N5 Mn3 O8 87.19(9) .
N4 Mn3 O8 89.53(9) .
O9 Mn3 O8 175.17(7) .
Mn1 O4 Mn3 119.97(9) .
Mn1 O4 Mn2 119.88(9) .
Mn3 O4 Mn2 119.16(9) .
C1 O1 Mn1 130.80(16) .
C7 N1 N2 109.1(2) .
C7 N1 Mn1 130.36(18) .
N2 N1 Mn1 120.48(16) .
C9 N2 N1 107.2(2) .
C9 N2 Mn2 134.57(19) .
N1 N2 Mn2 118.08(16) .
O1 C1 C2 117.0(2) .
O1 C1 C6 123.3(2) .
C2 C1 C6 119.7(3) .
C3 C2 C1 120.3(3) .
C2 C3 C4 120.5(3) .
C5 C4 C3 119.4(3) .
C4 C5 C6 121.6(3) .
C5 C6 C1 118.5(2) .
C5 C6 C7 120.4(3) .
C1 C6 C7 121.0(2) .
N1 C7 C8 107.8(2) .
N1 C7 C6 121.5(2) .
C8 C7 C6 130.7(3) .
C9 C8 C7 105.5(2) .
N2 C9 C8 110.3(2) .
C10 O2 Mn2 132.92(17) .
C16 N3 N4 108.8(2) .
C16 N3 Mn2 130.70(18) .
N4 N3 Mn2 120.29(17) .
C18 N4 N3 107.6(2) .
C18 N4 Mn3 134.37(19) .
N3 N4 Mn3 118.05(17) .
O2 C10 C11 116.5(2) .
O2 C10 C15 124.2(2) .
C11 C10 C15 119.3(2) .
C12 C11 C10 120.8(3) .
C13 C12 C11 120.4(3) .
C12 C13 C14 119.4(3) .
C13 C14 C15 121.5(3) .
C14 C15 C10 118.5(2) .
C14 C15 C16 119.8(2) .
C10 C15 C16 121.7(2) .
N3 C16 C17 108.1(2) .
N3 C16 C15 120.7(2) .
C17 C16 C15 131.2(2) .
C18 C17 C16 105.0(2) .
N4 C18 C17 110.5(3) .
C19 O3 Mn3 132.36(18) .
C25 N5 N6 109.5(2) .
C25 N5 Mn3 129.89(19) .
N6 N5 Mn3 120.45(17) .
C27 N6 N5 107.5(2) .
C27 N6 Mn1 133.4(2) .
N5 N6 Mn1 118.22(17) .
O3 C19 C20 117.1(3) .
O3 C19 C24 123.7(2) .
C20 C19 C24 119.1(2) .
C21 C20 C19 121.1(3) .
C20 C21 C22 119.9(3) .
C23 C22 C21 119.4(3) .
C22 C23 C24 121.4(3) .
C19 C24 C23 118.9(3) .
C19 C24 C25 121.8(2) .
C23 C24 C25 119.2(3) .
N5 C25 C26 107.6(3) .
N5 C25 C24 121.9(2) .
C26 C25 C24 130.4(3) .
C27 C26 C25 105.8(2) .
N6 C27 C26 109.6(3) .
C29 O5 Mn1 129.89(18) .
C29 O6 Mn2 125.32(19) 1_545
O6 C29 O5 122.0(3) .
O6 C29 C28 119.9(3) .
O5 C29 C28 118.1(3) .
C30 O7 Mn2 121.46(18) .
C31 O8 Mn3 123.7(2) .
C32 O9 Mn3 124.9(2) .

loop_
_geom_bond_atom_site_label_1
_geom_bond_atom_site_label_2
_geom_bond_distance
_geom_bond_site_symmetry_2
Mn1 O1 1.8438(19) .
Mn1 O4 1.9008(18) .
Mn1 N1 1.947(2) .
Mn1 N6 1.991(2) .
Mn1 O5 2.1243(19) .
Mn2 O2 1.8399(19) .
Mn2 O4 1.9089(18) .
Mn2 N3 1.951(2) .
Mn2 N2 1.996(2) .
Mn2 O7 2.2684(19) .
Mn2 O6 2.463(2) 1_565
Mn3 O3 1.853(2) .
Mn3 O4 1.9079(18) .
Mn3 N5 1.949(2) .
Mn3 N4 2.002(2) .
Mn3 O9 2.250(2) .
Mn3 O8 2.351(2) .
O1 C1 1.359(3) .
N1 C7 1.355(3) .
N1 N2 1.369(3) .
N2 C9 1.335(4) .
C1 C2 1.403(4) .
C1 C6 1.407(4) .
C2 C3 1.379(4) .
C3 C4 1.393(5) .
C4 C5 1.379(4) .
C5 C6 1.401(4) .
C6 C7 1.464(4) .
C7 C8 1.392(4) .
C8 C9 1.381(4) .
O2 C10 1.342(3) .
N3 C16 1.361(3) .
N3 N4 1.361(3) .
N4 C18 1.339(4) .
C10 C11 1.401(4) .
C10 C15 1.409(4) .
C11 C12 1.383(4) .
C12 C13 1.382(4) .
C13 C14 1.388(4) .
C14 C15 1.403(4) .
C15 C16 1.469(4) .
C16 C17 1.396(4) .
C17 C18 1.382(4) .
O3 C19 1.343(3) .
N5 C25 1.345(3) .
N5 N6 1.364(3) .
N6 C27 1.343(4) .
C19 C20 1.400(4) .
C19 C24 1.403(4) .
C20 C21 1.384(4) .
C21 C22 1.392(5) .
C22 C23 1.384(5) .
C23 C24 1.402(4) .
C24 C25 1.468(4) .
C25 C26 1.402(4) .
C26 C27 1.380(4) .
O5 C29 1.260(3) .
O6 C29 1.254(3) .
O6 Mn2 2.463(2) 1_545
C28 C29 1.503(4) .
O7 C30 1.438(3) .
O8 C31 1.418(4) .
O9 C32 1.427(4) .

loop_
_geom_hbond_atom_site_label_D
_geom_hbond_atom_site_label_H
_geom_hbond_atom_site_label_A
_geom_hbond_distance_DH
_geom_hbond_distance_HA
_geom_hbond_distance_DA
_geom_hbond_angle_DHA
_geom_hbond_site_symmetry_A
O7 H7 O5 0.85 2.05 2.851(3) 157.4 .
O8 H8 O6 0.85 2.23 2.997(3) 150.9 .
O9 H9 O6 0.85 2.00 2.839(3) 168.7 1_565
